data_1504378
loop_
_publ_author_name
'Podsiad\/lo, Marcin'
'Katrusiak, Andrzej'

_publ_section_title
;
 Competing patterns of weak directional forces in pressure-frozen CH2ClI
 and CH2I2.
;
_journal_issue 17
_journal_name_full 'The journal of physical chemistry. B'
_journal_page_first 5355
_journal_page_last 5362
_journal_paper_doi 10.1021/jp8006574
_journal_volume 112
_journal_year 2008
_chemical_formula_moiety 'C1 H2 Cl1 I1'
_chemical_formula_sum 'C H2 Cl I'
_chemical_formula_weight 176.38
_chemical_melting_point 245
_chemical_name_common chloroiodomethane
_chemical_name_systematic
; 
chloroiodomethane, polymorph III
;
_space_group_IT_number 62
_symmetry_cell_setting orthorhombic
_symmetry_space_group_name_Hall '-P 2ac 2n'
_symmetry_space_group_name_H-M 'P n m a'
_atom_sites_solution_hydrogens geom
_atom_sites_solution_primary direct
_atom_sites_solution_secondary difmap
_audit_creation_method SHELXL-97
_cell_angle_alpha 90.00
_cell_angle_beta 90.00
_cell_angle_gamma 90.00
_cell_formula_units_Z 4
_cell_length_a 6.3150(13)
_cell_length_b 6.5616(13)
_cell_length_c 8.6926(17)
_cell_measurement_reflns_used 2588
_cell_measurement_temperature 295(2)
_cell_measurement_theta_max 29.67
_cell_measurement_theta_min 3.89
_cell_volume 360.19(12)
_computing_cell_refinement 'CrysAlisRED (Oxford Diffraction, 2004)'
_computing_data_collection 'CrysAlisCCD (Oxford Diffraction, 2004)'
_computing_data_reduction 'CrysAlisRED (Oxford Diffraction, 2004); REDSHABS (Katrusiak, A.  2003)'
_computing_molecular_graphics 'SHELXTL (Sheldrick, 1990)'
_computing_publication_material 'SHELXL--97 (Sheldrick, 1997)'
_computing_structure_refinement 'SHELXL--97 (Sheldrick, 1997)'
_computing_structure_solution 'SHELXS--97 (Sheldrick, 1997)'
_diffrn_ambient_environment 'diamond-anvil cell'
_diffrn_ambient_pressure 1100000
_diffrn_ambient_temperature 295(2)
_diffrn_measured_fraction_theta_full 0.626
_diffrn_measured_fraction_theta_max 0.626
_diffrn_measurement_device_type 'KM-4 CCD'
_diffrn_measurement_method '\f- and \w-scans'
_diffrn_radiation_monochromator graphite
_diffrn_radiation_source 'fine-focus sealed tube'
_diffrn_radiation_type MoK\a
_diffrn_radiation_wavelength 0.71073
_diffrn_reflns_av_R_equivalents 0.0482
_diffrn_reflns_av_sigmaI/netI 0.0176
_diffrn_reflns_limit_h_max 5
_diffrn_reflns_limit_h_min -5
_diffrn_reflns_limit_k_max 8
_diffrn_reflns_limit_k_min -8
_diffrn_reflns_limit_l_max 11
_diffrn_reflns_limit_l_min -11
_diffrn_reflns_number 2678
_diffrn_reflns_theta_full 29.67
_diffrn_reflns_theta_max 29.67
_diffrn_reflns_theta_min 3.89
_diffrn_standards_decay_% 0
_diffrn_standards_interval_count 0
_diffrn_standards_number 0
_exptl_absorpt_coefficient_mu 9.351
_exptl_absorpt_correction_T_max 0.47
_exptl_absorpt_correction_T_min 0.25
_exptl_absorpt_correction_type analytical
_exptl_absorpt_process_details
;
Katrusiak, A. (2003). REDSHABS - Program for correcting
reflections intensities for DAC absorption, gasket shadowing
and sample crystal absorption. Adam Mickiewicz University, Pozna\'n.
Katrusiak, A. (2004). Z. Kristallogr. 219, 461-467
;
_exptl_crystal_colour colourless
_exptl_crystal_density_diffrn 3.252
_exptl_crystal_density_method 'not measured'
_exptl_crystal_description cylinder
_exptl_crystal_F_000 312
_exptl_crystal_size_max 0.36
_exptl_crystal_size_mid 0.36
_exptl_crystal_size_min 0.07
_refine_diff_density_max 0.866
_refine_diff_density_min -0.511
_refine_diff_density_rms 0.113
_refine_ls_extinction_method none
_refine_ls_goodness_of_fit_ref 1.101
_refine_ls_hydrogen_treatment mixed
_refine_ls_matrix_type full
_refine_ls_number_parameters 22
_refine_ls_number_reflns 347
_refine_ls_number_restraints 2
_refine_ls_restrained_S_all 1.097
_refine_ls_R_factor_all 0.0256
_refine_ls_R_factor_gt 0.0207
_refine_ls_shift/su_max 0.000
_refine_ls_shift/su_mean 0.000
_refine_ls_structure_factor_coef Fsqd
_refine_ls_weighting_details 'calc w=1/[\s^2^(Fo^2^)+(0.0341P)^2^+0.0000P] where P=(Fo^2^+2Fc^2^)/3'
_refine_ls_weighting_scheme calc
_refine_ls_wR_factor_gt 0.0511
_refine_ls_wR_factor_ref 0.0533
_reflns_number_gt 298
_reflns_number_total 347
_reflns_threshold_expression >2sigma(I)
_cod_data_source_file jp8006574-file003.cif
_cod_data_source_block cjm_1.10GPa
_cod_database_code 1504378

loop_
_symmetry_equiv_pos_as_xyz
'x, y, z'
'-x+1/2, -y, z+1/2'
'-x, y+1/2, -z'
'x+1/2, -y+1/2, -z+1/2'
'-x, -y, -z'
'x-1/2, y, -z-1/2'
'x, -y-1/2, z'
'-x-1/2, y-1/2, z-1/2'

loop_
_atom_site_label
_atom_site_type_symbol
_atom_site_fract_x
_atom_site_fract_y
_atom_site_fract_z
_atom_site_U_iso_or_equiv
_atom_site_adp_type
_atom_site_occupancy
_atom_site_symmetry_multiplicity
_atom_site_calc_flag
_atom_site_refinement_flags
I1 I 0.39528(7) 0.2500 -0.12314(4) 0.0361(2) Uani 1 2 d SD
Cl1 Cl -0.0613(3) 0.2500 0.05018(17) 0.0436(4) Uani 1 2 d S
C1 C 0.2119(11) 0.2500 0.0811(6) 0.0393(16) Uani 1 2 d SD
H1 H 0.252(4) 0.380(3) 0.1453(18) 0.047 Uiso 1 1 d D

loop_
_atom_site_aniso_label
_atom_site_aniso_U_11
_atom_site_aniso_U_22
_atom_site_aniso_U_33
_atom_site_aniso_U_23
_atom_site_aniso_U_13
_atom_site_aniso_U_12
I1 0.0301(5) 0.0418(3) 0.0365(2) 0.000 0.00443(13) 0.000
Cl1 0.0367(15) 0.0456(6) 0.0486(10) 0.000 0.0138(7) 0.000
C1 0.035(6) 0.056(3) 0.027(2) 0.000 -0.003(3) 0.000

loop_
_atom_type_symbol
_atom_type_description
_atom_type_scat_dispersion_real
_atom_type_scat_dispersion_imag
_atom_type_scat_source
C C 0.0033 0.0016 'International Tables Vol C Tables 4.2.6.8 and 6.1.1.4'
H H 0.0000 0.0000 'International Tables Vol C Tables 4.2.6.8 and 6.1.1.4'
Cl Cl 0.1484 0.1585 'International Tables Vol C Tables 4.2.6.8 and 6.1.1.4'
I I -0.4742 1.8119 'International Tables Vol C Tables 4.2.6.8 and 6.1.1.4'

loop_
_geom_angle_atom_site_label_1
_geom_angle_atom_site_label_2
_geom_angle_atom_site_label_3
_geom_angle
Cl1 C1 I1 114.2(3)
Cl1 C1 H1 108.5(15)
I1 C1 H1 108.3(4)

loop_
_geom_bond_atom_site_label_1
_geom_bond_atom_site_label_2
_geom_bond_distance
I1 C1 2.120(6)
Cl1 C1 1.746(7)
C1 H1 1.05000(19)
